data_4308818
loop_
_publ_author_name
'John A. Schlueter'
'Jamie L. Manson'
'Urs Geiser'

_publ_section_title
;
Structural and Magnetic Diversity in Tetraalkylammonium Salts of
Anionic M[N(CN)2]3- (M= Mn and Ni) Three-Dimensional Coordination Polymers
;
_journal_name_full 'Inorganic Chemistry'
_journal_page_first 3194
_journal_page_last 3202
_journal_paper_doi 10.1021/ic0484598
_journal_volume 44
_journal_year 2005
_chemical_formula_moiety '(C12 H28 N, Ni, C6 N9)'
_chemical_formula_sum 'C18 H28 N10 Ni'
_chemical_formula_weight 443.21
_chemical_melting_point 538
_chemical_name_common
; 
Tetrapropylammonium nickel (II) dicyanamide
;
_chemical_name_systematic
; 
Tetrapropylammonium nickel (II) dicyanamide
;
_space_group_IT_number 52
_symmetry_cell_setting orthorhombic
_symmetry_space_group_name_Hall '-P 2a 2bc'
_symmetry_space_group_name_H-M 'P n n a'
_atom_sites_solution_hydrogens geom
_atom_sites_solution_primary direct
_atom_sites_solution_secondary difmap
_audit_creation_method SHELXL-97
_cell_angle_alpha 90.00
_cell_angle_beta 90.00
_cell_angle_gamma 90.00
_cell_formula_units_Z 16
_cell_length_a 17.1711(15)
_cell_length_b 22.9918(18)
_cell_length_c 22.750(2)
_cell_measurement_reflns_used 1008
_cell_measurement_temperature 298(2)
_cell_measurement_theta_max 27.940
_cell_measurement_theta_min 2.911
_cell_volume 8981.6(13)
_computing_cell_refinement 'SAINT (Bruker, 2001)'
_computing_data_collection 'SMART (Siemens, 1995)'
_computing_data_reduction 'SAINT (Bruker, 2001)'
_computing_molecular_graphics 'SHELXTL (Sheldrick, 2001)'
_computing_publication_material 'SHELXTL (Sheldrick, 2001)'
_computing_structure_refinement 'SHELXTL (Sheldrick, 2001)'
_computing_structure_solution 'SHELXTL (Sheldrick, 2001)'
_diffrn_ambient_temperature 298(2)
_diffrn_measured_fraction_theta_full 0.971
_diffrn_measured_fraction_theta_max 0.971
_diffrn_measurement_device_type 'Siemens SMART CCD area detector'
_diffrn_measurement_method 'area detector \w scans'
_diffrn_radiation_monochromator graphite
_diffrn_radiation_source 'fine-focus sealed tube'
_diffrn_radiation_type MoK\a
_diffrn_radiation_wavelength 0.71073
_diffrn_reflns_av_R_equivalents 0.0333
_diffrn_reflns_av_sigmaI/netI 0.0205
_diffrn_reflns_limit_h_max 22
_diffrn_reflns_limit_h_min -21
_diffrn_reflns_limit_k_max 30
_diffrn_reflns_limit_k_min -30
_diffrn_reflns_limit_l_max 20
_diffrn_reflns_limit_l_min -29
_diffrn_reflns_number 84875
_diffrn_reflns_theta_full 28.30
_diffrn_reflns_theta_max 28.30
_diffrn_reflns_theta_min 1.73
_diffrn_standards_decay_% 0
_diffrn_standards_number 0
_exptl_absorpt_coefficient_mu 0.889
_exptl_absorpt_correction_T_max 0.686
_exptl_absorpt_correction_T_min 0.642
_exptl_absorpt_correction_type integration
_exptl_absorpt_process_details
;
(Sheldrick, 2001)
;
_exptl_crystal_colour green
_exptl_crystal_density_diffrn 1.311
_exptl_crystal_density_method 'not measured'
_exptl_crystal_description block
_exptl_crystal_F_000 3744
_exptl_crystal_size_max 0.62
_exptl_crystal_size_mid 0.53
_exptl_crystal_size_min 0.50
_refine_diff_density_max 0.793
_refine_diff_density_min -0.737
_refine_diff_density_rms 0.079
_refine_ls_extinction_method none
_refine_ls_goodness_of_fit_ref 1.020
_refine_ls_hydrogen_treatment constr
_refine_ls_matrix_type full
_refine_ls_number_parameters 495
_refine_ls_number_reflns 10843
_refine_ls_number_restraints 131
_refine_ls_restrained_S_all 1.031
_refine_ls_R_factor_all 0.0782
_refine_ls_R_factor_gt 0.0582
_refine_ls_shift/su_max 0.022
_refine_ls_shift/su_mean 0.001
_refine_ls_structure_factor_coef Fsqd
_refine_ls_weighting_details
;
calc w=1/[\s^2^(Fo^2^)+(0.0445P)^2^+24.6118P] where P=(Fo^2^+2Fc^2^)/3
;
_refine_ls_weighting_scheme calc
_refine_ls_wR_factor_gt 0.1357
_refine_ls_wR_factor_ref 0.1512
_reflns_number_gt 8449
_reflns_number_total 10843
_reflns_threshold_expression >2sigma(I)
_cod_data_source_file ic0484598si20041103_041216_3.cif
_cod_data_source_block TPrANidcaRT
_cod_original_cell_volume 8981.4(13)
_cod_original_formula_sum 'C18 H28 Ni N10'
_cod_database_code 4308818

loop_
_symmetry_equiv_pos_as_xyz
'x, y, z'
'-x+1/2, -y, z'
'-x+1/2, y+1/2, -z+1/2'
'x, -y+1/2, -z+1/2'
'-x, -y, -z'
'x-1/2, y, -z'
'x-1/2, -y-1/2, z-1/2'
'-x, y-1/2, z-1/2'

loop_
_atom_site_label
_atom_site_type_symbol
_atom_site_fract_x
_atom_site_fract_y
_atom_site_fract_z
_atom_site_U_iso_or_equiv
_atom_site_adp_type
_atom_site_occupancy
_atom_site_symmetry_multiplicity
_atom_site_calc_flag
_atom_site_refinement_flags
_atom_site_disorder_assembly
_atom_site_disorder_group
Ni1 Ni 0.47897(2) 0.255899(16) 0.006799(16) 0.02734(11) Uani 1 1 d . . .
Ni2 Ni 0.50269(2) 0.005893(16) -0.243157(16) 0.02746(11) Uani 1 1 d . . .
N1 N 0.46648(18) 0.16935(12) 0.03355(12) 0.0411(6) Uani 1 1 d D . .
N2 N 0.49485(17) 0.22801(12) -0.07959(12) 0.0392(6) Uani 1 1 d D . .
N3 N 0.49015(18) 0.34188(12) -0.02195(13) 0.0416(6) Uani 1 1 d D . .
N4 N 0.46531(17) 0.28409(12) 0.09316(12) 0.0398(6) Uani 1 1 d D . .
N5 N 0.35884(17) 0.26024(15) -0.00684(15) 0.0488(8) Uani 1 1 d D . .
N6 N 0.59948(15) 0.25204(14) 0.01975(14) 0.0440(7) Uani 1 1 d D . .
N7 N 0.50926(18) -0.08059(12) -0.27083(12) 0.0394(6) Uani 1 1 d D . .
N8 N 0.50324(18) 0.09199(12) -0.21496(13) 0.0430(7) Uani 1 1 d D . .
N9 N 0.5119(2) -0.02222(13) -0.15595(13) 0.0461(7) Uani 1 1 d D . .
N10 N 0.49386(19) 0.03276(13) -0.33084(13) 0.0442(7) Uani 1 1 d D . .
N11 N 0.62278(17) 0.01017(15) -0.25142(16) 0.0542(8) Uani 1 1 d D . .
N12 N 0.38042(16) 0.00204(15) -0.23889(15) 0.0508(8) Uani 1 1 d D . .
N13A N 0.2324(5) 0.2530(6) -0.0572(4) 0.0559(16) Uiso 0.392(4) 1 d PD . 1
C5A C 0.2973(5) 0.2563(5) -0.0287(5) 0.0372(10) Uiso 0.392(4) 1 d PD . 1
C6A C 0.6627(5) 0.2519(5) 0.0349(5) 0.0372(10) Uiso 0.392(4) 1 d PD . 1
N13B N 0.2322(6) 0.2216(6) -0.0425(6) 0.0559(16) Uiso 0.284(7) 1 d PD . 2
C5B C 0.2961(6) 0.2416(6) -0.0161(6) 0.0372(10) Uiso 0.284(7) 1 d PD . 2
C6B C 0.6631(6) 0.2367(6) 0.0215(6) 0.0372(10) Uiso 0.284(7) 1 d PD . 2
N13C N 0.2314(5) 0.2871(5) -0.0475(5) 0.0559(16) Uiso 0.324(7) 1 d PD . 3
C5C C 0.2965(6) 0.2740(5) -0.0200(5) 0.0372(10) Uiso 0.324(7) 1 d PD . 3
C6C C 0.6632(6) 0.2694(5) 0.0278(6) 0.0372(10) Uiso 0.324(7) 1 d PD . 3
N14 N 0.2520(4) -0.0431(4) -0.2490(7) 0.140(6) Uani 0.50 1 d PD A 1
C12 C 0.3188(4) -0.0169(4) -0.2432(4) 0.0538(15) Uani 0.50 1 d PD . 1
C13 C 0.1834(4) -0.0193(4) -0.2430(4) 0.0538(15) Uani 0.50 1 d PD . 1
N15 N 0.5226(2) 0.19082(13) -0.17823(14) 0.0565(9) Uani 1 1 d D . .
N16 N 0.5417(2) -0.17813(13) -0.30651(13) 0.0588(10) Uani 1 1 d D . .
N17 N 0.4570(3) 0.06658(14) 0.06122(15) 0.0682(11) Uani 1 1 d D . .
N18 N 0.4894(3) 0.43831(15) -0.06630(15) 0.0892(17) Uani 1 1 d D . .
N19A N 0.7500 0.0000 -0.2966(4) 0.189(7) Uani 0.882(6) 2 d SPD . 1
N19B N 0.7500 0.0000 -0.1995(16) 0.189(7) Uani 0.118(6) 2 d SPD . 2
C1 C 0.4639(2) 0.12212(14) 0.04951(14) 0.0402(7) Uani 1 1 d D . .
C2 C 0.50681(19) 0.20778(13) -0.12471(14) 0.0349(7) Uani 1 1 d D . .
C3 C 0.4907(2) 0.38561(15) -0.04570(14) 0.0439(8) Uani 1 1 d D . .
C4 C 0.46340(19) 0.30433(13) 0.13909(14) 0.0350(7) Uani 1 1 d D . .
C7 C 0.5237(2) -0.12538(14) -0.29054(13) 0.0356(7) Uani 1 1 d D . .
C8 C 0.51096(19) 0.13725(14) -0.19492(14) 0.0362(7) Uani 1 1 d D . .
C9 C 0.5253(2) -0.04551(14) -0.11282(14) 0.0407(8) Uani 1 1 d D . .
C10 C 0.4930(2) 0.04947(14) -0.37811(15) 0.0455(8) Uani 1 1 d D . .
C11A C 0.6842(2) 0.0058(3) -0.2705(2) 0.0704(17) Uani 0.882(6) 1 d PD . 1
C11B C 0.6862(11) 0.005(2) -0.2257(14) 0.0704(17) Uani 0.118(6) 1 d PD . 2
N20 N 0.2372(2) 0.2500 0.2500 0.0498(11) Uani 1 2 d S . .
C21 C 0.1836(2) 0.2806(2) 0.2068(2) 0.0600(11) Uani 1 1 d . . .
H21A H 0.1491 0.2518 0.1897 0.072 Uiso 1 1 calc R . .
H21B H 0.1516 0.3079 0.2285 0.072 Uiso 1 1 calc R . .
C22 C 0.2227(4) 0.3130(3) 0.1577(3) 0.097(2) Uani 1 1 d . . .
H22A H 0.2515 0.2861 0.1330 0.116 Uiso 1 1 calc R . .
H22B H 0.2590 0.3413 0.1735 0.116 Uiso 1 1 calc R . .
C23 C 0.1598(4) 0.3438(3) 0.1213(3) 0.129(3) Uani 1 1 d . . .
H23A H 0.1839 0.3653 0.0900 0.194 Uiso 1 1 calc R . .
H23B H 0.1313 0.3701 0.1461 0.194 Uiso 1 1 calc R . .
H23C H 0.1249 0.3155 0.1051 0.194 Uiso 1 1 calc R . .
C24 C 0.2906(3) 0.2071(2) 0.2195(2) 0.0681(13) Uani 1 1 d . . .
H24A H 0.3216 0.2282 0.1909 0.082 Uiso 1 1 calc R B 1
H24B H 0.3262 0.1913 0.2485 0.082 Uiso 1 1 calc R B 1
C25A C 0.2511(4) 0.1571(3) 0.1887(3) 0.106(2) Uani 0.50(2) 1 d P C 1
H25A H 0.2109 0.1703 0.1618 0.127 Uiso 0.50(2) 1 calc PR C 1
H25B H 0.2294 0.1293 0.2162 0.127 Uiso 0.50(2) 1 calc PR C 1
C26A C 0.3262(9) 0.1313(8) 0.1542(6) 0.091(3) Uiso 0.50(2) 1 d P C 1
H26A H 0.3108 0.0982 0.1313 0.136 Uiso 0.50(2) 1 calc PR C 1
H26B H 0.3651 0.1198 0.1823 0.136 Uiso 0.50(2) 1 calc PR C 1
H26C H 0.3473 0.1607 0.1288 0.136 Uiso 0.50(2) 1 calc PR C 1
C25B C 0.2511(4) 0.1571(3) 0.1887(3) 0.106(2) Uani 0.50(2) 1 d P C 2
H25C H 0.2144 0.1399 0.2160 0.127 Uiso 0.50(2) 1 calc PR C 2
H25E H 0.2211 0.1730 0.1563 0.127 Uiso 0.50(2) 1 calc PR C 2
C26B C 0.3007(10) 0.1094(7) 0.1648(6) 0.091(3) Uiso 0.50(2) 1 d P C 2
H26D H 0.2682 0.0807 0.1465 0.136 Uiso 0.50(2) 1 calc PR C 2
H26E H 0.3296 0.0919 0.1962 0.136 Uiso 0.50(2) 1 calc PR C 2
H26F H 0.3362 0.1251 0.1363 0.136 Uiso 0.50(2) 1 calc PR C 2
N30 N 0.7500 0.5000 0.02271(19) 0.0454(10) Uani 1 2 d SD . .
C31 C 0.7136(7) 0.5446(6) -0.0166(6) 0.0791(16) Uiso 0.50 1 d PD . .
H31A H 0.6993 0.5781 0.0071 0.095 Uiso 0.50 1 calc PR . .
H31B H 0.7523 0.5574 -0.0448 0.095 Uiso 0.50 1 calc PR . .
C32 C 0.6435(9) 0.5247(7) -0.0493(7) 0.107(2) Uiso 0.50 1 d PD . .
H32A H 0.6033 0.5138 -0.0214 0.128 Uiso 0.50 1 calc PR . .
H32B H 0.6567 0.4904 -0.0721 0.128 Uiso 0.50 1 calc PR . .
C33 C 0.6122(8) 0.5707(7) -0.0898(7) 0.0786(15) Uiso 0.50 1 d PD . .
H33A H 0.5774 0.5532 -0.1177 0.118 Uiso 0.50 1 calc PR . .
H33B H 0.6545 0.5889 -0.1102 0.118 Uiso 0.50 1 calc PR . .
H33C H 0.5845 0.5994 -0.0673 0.118 Uiso 0.50 1 calc PR . .
C34 C 0.6820(6) 0.4668(5) 0.0537(5) 0.0791(16) Uiso 0.50 1 d PD . .
H34A H 0.6490 0.4950 0.0733 0.095 Uiso 0.50 1 calc PR . .
H34B H 0.6507 0.4478 0.0238 0.095 Uiso 0.50 1 calc PR . .
C35 C 0.7075(8) 0.4215(6) 0.0985(6) 0.107(2) Uiso 0.50 1 d PD . .
H35A H 0.7397 0.3926 0.0790 0.128 Uiso 0.50 1 calc PR . .
H35B H 0.7389 0.4402 0.1284 0.128 Uiso 0.50 1 calc PR . .
C36 C 0.6413(7) 0.3922(6) 0.1267(5) 0.0786(15) Uiso 0.50 1 d PD . .
H36A H 0.6600 0.3603 0.1500 0.118 Uiso 0.50 1 calc PR . .
H36B H 0.6064 0.3779 0.0971 0.118 Uiso 0.50 1 calc PR . .
H36C H 0.6143 0.4193 0.1515 0.118 Uiso 0.50 1 calc PR . .
C37 C 0.7923(7) 0.5293(5) 0.0727(5) 0.0791(16) Uiso 0.50 1 d PD . .
H37A H 0.7535 0.5448 0.0995 0.095 Uiso 0.50 1 calc PR . .
H37B H 0.8210 0.4996 0.0940 0.095 Uiso 0.50 1 calc PR . .
C38 C 0.8459(8) 0.5756(6) 0.0587(6) 0.107(2) Uiso 0.50 1 d PD . .
H38A H 0.8189 0.6033 0.0338 0.128 Uiso 0.50 1 calc PR . .
H38B H 0.8881 0.5593 0.0357 0.128 Uiso 0.50 1 calc PR . .
C39 C 0.8807(7) 0.6082(5) 0.1091(5) 0.0786(15) Uiso 0.50 1 d PD . .
H39A H 0.9357 0.6129 0.1027 0.118 Uiso 0.50 1 calc PR . .
H39B H 0.8723 0.5869 0.1448 0.118 Uiso 0.50 1 calc PR . .
H39C H 0.8567 0.6458 0.1121 0.118 Uiso 0.50 1 calc PR . .
C40 C 0.8018(8) 0.4554(6) -0.0069(6) 0.0791(16) Uiso 0.50 1 d PD . .
H40A H 0.8434 0.4446 0.0198 0.095 Uiso 0.50 1 calc PR . .
H40B H 0.7714 0.4207 -0.0151 0.095 Uiso 0.50 1 calc PR . .
C41 C 0.8364(9) 0.4774(7) -0.0630(6) 0.107(2) Uiso 0.50 1 d PD . .
H41A H 0.8778 0.5049 -0.0546 0.128 Uiso 0.50 1 calc PR . .
H41B H 0.7970 0.4970 -0.0862 0.128 Uiso 0.50 1 calc PR . .
C42 C 0.8690(8) 0.4251(7) -0.0970(7) 0.0786(15) Uiso 0.50 1 d PD . .
H42A H 0.8292 0.3961 -0.1011 0.118 Uiso 0.50 1 calc PR . .
H42B H 0.9124 0.4090 -0.0760 0.118 Uiso 0.50 1 calc PR . .
H42C H 0.8858 0.4375 -0.1352 0.118 Uiso 0.50 1 calc PR . .
N50 N 0.7353(2) 0.2500 0.2500 0.0353(8) Uani 1 2 d S . .
C51A C 0.6852(3) 0.2296(2) 0.1988(2) 0.0520(6) Uiso 0.761(4) 1 d PD D 1
H51A H 0.6549 0.2624 0.1848 0.062 Uiso 0.761(4) 1 calc PR D 1
H51B H 0.7194 0.2178 0.1670 0.062 Uiso 0.761(4) 1 calc PR D 1
C52A C 0.6302(3) 0.1802(2) 0.2119(2) 0.0520(6) Uiso 0.761(4) 1 d PD D 1
H52A H 0.6595 0.1470 0.2261 0.062 Uiso 0.761(4) 1 calc PR D 1
H52B H 0.5941 0.1919 0.2424 0.062 Uiso 0.761(4) 1 calc PR D 1
C53A C 0.5858(3) 0.1634(2) 0.1577(2) 0.0734(14) Uani 0.761(4) 1 d PD D 1
H53A H 0.5510 0.1320 0.1668 0.110 Uiso 0.761(4) 1 calc PR D 1
H53B H 0.6215 0.1512 0.1277 0.110 Uiso 0.761(4) 1 calc PR D 1
H53C H 0.5563 0.1961 0.1439 0.110 Uiso 0.761(4) 1 calc PR D 1
C54A C 0.7859(3) 0.3003(2) 0.2293(2) 0.0520(6) Uiso 0.761(4) 1 d PD D 1
H54A H 0.7521 0.3303 0.2136 0.062 Uiso 0.761(4) 1 calc PR D 1
H54B H 0.8124 0.3165 0.2632 0.062 Uiso 0.761(4) 1 calc PR D 1
C55A C 0.8463(3) 0.2855(2) 0.1832(2) 0.0520(6) Uiso 0.761(4) 1 d PD D 1
H55A H 0.8825 0.2571 0.1989 0.062 Uiso 0.761(4) 1 calc PR D 1
H55B H 0.8209 0.2686 0.1492 0.062 Uiso 0.761(4) 1 calc PR D 1
C56A C 0.8896(3) 0.3391(2) 0.1653(2) 0.0807(16) Uani 0.761(4) 1 d PD D 1
H56A H 0.9281 0.3292 0.1364 0.121 Uiso 0.761(4) 1 calc PR D 1
H56B H 0.9147 0.3557 0.1991 0.121 Uiso 0.761(4) 1 calc PR D 1
H56C H 0.8538 0.3668 0.1490 0.121 Uiso 0.761(4) 1 calc PR D 1
C51B C 0.6857(9) 0.2005(7) 0.2276(7) 0.0520(6) Uiso 0.239(4) 1 d PD D 2
H51C H 0.6596 0.1825 0.2607 0.062 Uiso 0.239(4) 1 calc PR D 2
H51D H 0.7196 0.1714 0.2102 0.062 Uiso 0.239(4) 1 calc PR D 2
C52B C 0.6243(9) 0.2181(6) 0.1821(7) 0.0520(6) Uiso 0.239(4) 1 d PD D 2
H52C H 0.5854 0.2428 0.2004 0.062 Uiso 0.239(4) 1 calc PR D 2
H52D H 0.6486 0.2397 0.1505 0.062 Uiso 0.239(4) 1 calc PR D 2
C53B C 0.5858(3) 0.1634(2) 0.1577(2) 0.0734(14) Uani 0.239(4) 1 d PD D 2
H53D H 0.5461 0.1742 0.1300 0.110 Uiso 0.239(4) 1 calc PR D 2
H53E H 0.5627 0.1417 0.1893 0.110 Uiso 0.239(4) 1 calc PR D 2
H53F H 0.6242 0.1398 0.1384 0.110 Uiso 0.239(4) 1 calc PR D 2
C54B C 0.7847(9) 0.2726(7) 0.1998(8) 0.0520(6) Uiso 0.239(4) 1 d PD D 2
H54C H 0.7507 0.2897 0.1705 0.062 Uiso 0.239(4) 1 calc PR D 2
H54D H 0.8113 0.2400 0.1816 0.062 Uiso 0.239(4) 1 calc PR D 2
C55B C 0.8453(9) 0.3178(7) 0.2182(6) 0.0520(6) Uiso 0.239(4) 1 d PD D 2
H55C H 0.8196 0.3503 0.2371 0.062 Uiso 0.239(4) 1 calc PR D 2
H55D H 0.8812 0.3007 0.2461 0.062 Uiso 0.239(4) 1 calc PR D 2
C56B C 0.8896(3) 0.3391(2) 0.1653(2) 0.0807(16) Uani 0.239(4) 1 d PD D 2
H56D H 0.9288 0.3663 0.1776 0.121 Uiso 0.239(4) 1 calc PR D 2
H56E H 0.8544 0.3579 0.1386 0.121 Uiso 0.239(4) 1 calc PR D 2
H56F H 0.9140 0.3067 0.1460 0.121 Uiso 0.239(4) 1 calc PR D 2
N60 N 0.7500(4) 0.0000(3) 0.02809(16) 0.0421(4) Uiso 1 2 d SRD . .
C61 C 0.8275(4) -0.0320(3) 0.00592(16) 0.0556(10) Uiso 0.50 1 d PRD . .
H61A H 0.8656 -0.0026 -0.0045 0.067 Uiso 0.50 1 calc PR . .
H61B H 0.8488 -0.0544 0.0383 0.067 Uiso 0.50 1 calc PR . .
C62 C 0.8168(3) -0.07121(16) -0.0450(5) 0.0823(15) Uiso 0.50 1 d PD . .
H62A H 0.7711 -0.0950 -0.0379 0.099 Uiso 0.50 1 calc PR . .
H62B H 0.8064 -0.0476 -0.0794 0.099 Uiso 0.50 1 calc PR . .
C63 C 0.8807(7) -0.1088(5) -0.0580(6) 0.0764(15) Uiso 0.50 1 d PD . .
H63A H 0.8712 -0.1284 -0.0945 0.115 Uiso 0.50 1 calc PR . .
H63B H 0.8861 -0.1370 -0.0271 0.115 Uiso 0.50 1 calc PR . .
H63C H 0.9276 -0.0864 -0.0610 0.115 Uiso 0.50 1 calc PR . .
C64 C 0.7763(5) 0.0357(3) 0.0804(4) 0.0556(10) Uiso 0.50 1 d PD . .
H64A H 0.8021 0.0098 0.1079 0.067 Uiso 0.50 1 calc PR . .
H64B H 0.7304 0.0509 0.0999 0.067 Uiso 0.50 1 calc PR . .
C65 C 0.8309(7) 0.0863(5) 0.0675(5) 0.0823(15) Uiso 0.50 1 d PD . .
H65A H 0.8129 0.1071 0.0330 0.099 Uiso 0.50 1 calc PR . .
H65B H 0.8828 0.0717 0.0594 0.099 Uiso 0.50 1 calc PR . .
C66 C 0.8335(7) 0.1275(6) 0.1201(5) 0.0764(15) Uiso 0.50 1 d PD . .
H66A H 0.8447 0.1663 0.1068 0.115 Uiso 0.50 1 calc PR . .
H66B H 0.8734 0.1151 0.1469 0.115 Uiso 0.50 1 calc PR . .
H66C H 0.7841 0.1271 0.1398 0.115 Uiso 0.50 1 calc PR . .
C67 C 0.7172(5) 0.0344(4) -0.0208(4) 0.0556(10) Uiso 0.50 1 d PD . .
H67A H 0.7030 0.0079 -0.0522 0.067 Uiso 0.50 1 calc PR . .
H67B H 0.7578 0.0597 -0.0358 0.067 Uiso 0.50 1 calc PR . .
C68 C 0.6462(6) 0.0718(5) -0.0063(5) 0.0823(15) Uiso 0.50 1 d PD . .
H68A H 0.6622 0.1054 0.0165 0.099 Uiso 0.50 1 calc PR . .
H68B H 0.6096 0.0494 0.0170 0.099 Uiso 0.50 1 calc PR . .
C69 C 0.6060(7) 0.0923(5) -0.0648(5) 0.0764(15) Uiso 0.50 1 d PD . .
H69A H 0.5535 0.1039 -0.0566 0.115 Uiso 0.50 1 calc PR . .
H69B H 0.6058 0.0609 -0.0926 0.115 Uiso 0.50 1 calc PR . .
H69C H 0.6343 0.1246 -0.0808 0.115 Uiso 0.50 1 calc PR . .
C70 C 0.6933(5) -0.0450(3) 0.0474(4) 0.0556(10) Uiso 0.50 1 d PD . .
H70A H 0.6748 -0.0651 0.0126 0.067 Uiso 0.50 1 calc PR . .
H70B H 0.6489 -0.0251 0.0645 0.067 Uiso 0.50 1 calc PR . .
C71 C 0.7204(6) -0.0905(5) 0.0910(5) 0.0823(15) Uiso 0.50 1 d PD . .
H71A H 0.7449 -0.0724 0.1247 0.099 Uiso 0.50 1 calc PR . .
H71B H 0.7573 -0.1169 0.0728 0.099 Uiso 0.50 1 calc PR . .
C72 C 0.6466(7) -0.1231(6) 0.1094(6) 0.0764(15) Uiso 0.50 1 d PD . .
H72A H 0.6498 -0.1628 0.0965 0.115 Uiso 0.50 1 calc PR . .
H72B H 0.6020 -0.1049 0.0918 0.115 Uiso 0.50 1 calc PR . .
H72C H 0.6416 -0.1220 0.1514 0.115 Uiso 0.50 1 calc PR . .

loop_
_atom_site_aniso_label
_atom_site_aniso_U_11
_atom_site_aniso_U_22
_atom_site_aniso_U_33
_atom_site_aniso_U_23
_atom_site_aniso_U_13
_atom_site_aniso_U_12
Ni1 0.02504(19) 0.02949(19) 0.02748(19) 0.00055(14) -0.00221(14) -0.00104(14)
Ni2 0.02421(19) 0.02860(19) 0.02958(19) -0.00006(14) -0.00036(14) 0.00172(14)
N1 0.0528(17) 0.0358(15) 0.0348(15) 0.0048(12) -0.0038(13) -0.0021(12)
N2 0.0480(16) 0.0342(14) 0.0355(15) -0.0021(12) -0.0020(12) -0.0008(12)
N3 0.0544(18) 0.0367(15) 0.0337(14) 0.0032(12) 0.0000(13) -0.0028(13)
N4 0.0492(17) 0.0379(15) 0.0323(14) -0.0022(12) 0.0020(12) -0.0008(12)
N5 0.0266(14) 0.064(2) 0.0559(19) 0.0030(16) -0.0052(12) 0.0017(13)
N6 0.0259(13) 0.0571(18) 0.0491(17) 0.0018(14) -0.0050(12) 0.0010(12)
N7 0.0511(17) 0.0340(14) 0.0329(14) -0.0020(11) -0.0003(12) 0.0004(12)
N8 0.0533(18) 0.0349(15) 0.0409(16) -0.0047(12) 0.0010(13) 0.0013(13)
N9 0.065(2) 0.0373(15) 0.0360(15) 0.0021(12) -0.0036(14) -0.0021(14)
N10 0.0572(19) 0.0364(15) 0.0389(16) 0.0038(12) -0.0023(13) 0.0040(13)
N11 0.0265(15) 0.059(2) 0.077(2) 0.0002(18) -0.0026(15) 0.0003(13)
N12 0.0221(14) 0.064(2) 0.066(2) -0.0009(17) 0.0011(13) -0.0024(13)
N14 0.025(3) 0.090(7) 0.305(17) -0.075(9) 0.006(7) -0.004(4)
C12 0.032(2) 0.049(3) 0.081(4) -0.011(2) 0.001(3) -0.002(3)
C13 0.032(2) 0.049(3) 0.081(4) -0.011(2) 0.001(3) -0.002(3)
N15 0.092(3) 0.0378(16) 0.0395(17) -0.0063(13) 0.0179(17) -0.0161(17)
N16 0.106(3) 0.0388(16) 0.0316(15) -0.0042(13) -0.0121(17) 0.0181(18)
N17 0.127(4) 0.0379(17) 0.0398(18) 0.0045(14) -0.023(2) -0.013(2)
N18 0.193(5) 0.0372(18) 0.0369(18) 0.0030(15) 0.018(3) -0.004(2)
N19A 0.027(3) 0.47(2) 0.073(5) 0.000 0.000 0.014(7)
N19B 0.027(3) 0.47(2) 0.073(5) 0.000 0.000 0.014(7)
C1 0.054(2) 0.0397(18) 0.0268(15) 0.0023(13) -0.0054(14) -0.0049(15)
C2 0.0380(17) 0.0279(14) 0.0390(17) 0.0031(13) -0.0014(13) -0.0034(12)
C3 0.064(2) 0.0398(18) 0.0278(16) -0.0010(14) 0.0045(15) -0.0048(16)
C4 0.0403(17) 0.0289(15) 0.0357(17) 0.0009(13) 0.0013(13) -0.0045(12)
C7 0.0442(18) 0.0368(17) 0.0257(14) 0.0024(12) -0.0028(13) -0.0010(13)
C8 0.0413(17) 0.0357(16) 0.0318(16) -0.0004(13) 0.0039(13) 0.0001(13)
C9 0.058(2) 0.0303(16) 0.0336(17) -0.0008(13) -0.0025(15) -0.0044(14)
C10 0.070(2) 0.0275(15) 0.0389(19) 0.0015(14) -0.0070(17) 0.0031(16)
C11A 0.030(2) 0.125(5) 0.056(3) 0.009(3) -0.008(2) -0.003(3)
C11B 0.030(2) 0.125(5) 0.056(3) 0.009(3) -0.008(2) -0.003(3)
N20 0.031(2) 0.067(3) 0.051(3) 0.003(2) 0.000 0.000
C21 0.046(2) 0.061(3) 0.073(3) 0.010(2) -0.014(2) -0.0023(19)
C22 0.081(4) 0.123(5) 0.086(4) 0.040(4) -0.019(3) -0.022(4)
C23 0.125(6) 0.131(6) 0.132(6) 0.069(5) -0.055(5) -0.028(5)
C24 0.048(2) 0.097(4) 0.059(3) -0.006(3) 0.002(2) 0.019(2)
C25A 0.092(4) 0.112(5) 0.113(5) -0.043(4) -0.014(4) 0.039(4)
C25B 0.092(4) 0.112(5) 0.113(5) -0.043(4) -0.014(4) 0.039(4)
N30 0.048(2) 0.045(2) 0.043(2) 0.000 0.000 -0.0015(19)
N50 0.0297(18) 0.043(2) 0.034(2) -0.0023(16) 0.000 0.000
C53A 0.076(3) 0.085(3) 0.058(3) 0.011(2) -0.025(2) -0.038(3)
C56A 0.076(3) 0.085(4) 0.080(3) -0.018(3) 0.034(3) -0.036(3)
C53B 0.076(3) 0.085(3) 0.058(3) 0.011(2) -0.025(2) -0.038(3)
C56B 0.076(3) 0.085(4) 0.080(3) -0.018(3) 0.034(3) -0.036(3)

loop_
_atom_type_symbol
_atom_type_description
_atom_type_scat_dispersion_real
_atom_type_scat_dispersion_imag
_atom_type_scat_source
C C 0.0033 0.0016 'International Tables Vol C Tables 4.2.6.8 and 6.1.1.4'
H H 0.0000 0.0000 'International Tables Vol C Tables 4.2.6.8 and 6.1.1.4'
N N 0.0061 0.0033 'International Tables Vol C Tables 4.2.6.8 and 6.1.1.4'
Ni Ni 0.3393 1.1124 'International Tables Vol C Tables 4.2.6.8 and 6.1.1.4'

loop_
_geom_angle_atom_site_label_1
_geom_angle_atom_site_label_2
_geom_angle_atom_site_label_3
_geom_angle
_geom_angle_site_symmetry_1
_geom_angle_site_symmetry_3
_geom_angle_publ_flag
N4 Ni1 N2 178.93(12) . . ?
N4 Ni1 N5 90.81(12) . . ?
N2 Ni1 N5 90.22(12) . . ?
N4 Ni1 N3 90.64(11) . . ?
N2 Ni1 N3 89.08(11) . . ?
N5 Ni1 N3 89.95(13) . . ?
N4 Ni1 N1 90.57(11) . . ?
N2 Ni1 N1 89.72(11) . . ?
N5 Ni1 N1 89.28(13) . . ?
N3 Ni1 N1 178.57(12) . . ?
N4 Ni1 N6 89.52(12) . . ?
N2 Ni1 N6 89.45(12) . . ?
N5 Ni1 N6 179.46(14) . . ?
N3 Ni1 N6 89.62(12) . . ?
N1 Ni1 N6 91.15(12) . . ?
N11 Ni2 N8 88.75(13) . . ?
N11 Ni2 N7 87.94(13) . . ?
N8 Ni2 N7 176.62(12) . . ?
N11 Ni2 N9 91.44(14) . . ?
N8 Ni2 N9 90.07(12) . . ?
N7 Ni2 N9 89.29(11) . . ?
N11 Ni2 N10 88.37(14) . . ?
N8 Ni2 N10 90.77(12) . . ?
N7 Ni2 N10 89.86(11) . . ?
N9 Ni2 N10 179.14(12) . . ?
N11 Ni2 N12 177.42(14) . . ?
N8 Ni2 N12 91.74(13) . . ?
N7 Ni2 N12 91.59(13) . . ?
N9 Ni2 N12 91.09(13) . . ?
N10 Ni2 N12 89.09(13) . . ?
C1 N1 Ni1 176.1(3) . . ?
C2 N2 Ni1 173.2(3) . . ?
C3 N3 Ni1 169.0(3) . . ?
C4 N4 Ni1 172.5(3) . . ?
C5C N5 Ni1 165.1(7) . . ?
C5A N5 Ni1 161.9(6) . . ?
C5B N5 Ni1 155.8(7) . . ?
C6A N6 Ni1 170.2(6) . . ?
C6B N6 Ni1 163.4(8) . . ?
C6C N6 Ni1 157.7(6) . . ?
C7 N7 Ni2 168.9(3) . . ?
C8 N8 Ni2 171.5(3) . . ?
C9 N9 Ni2 167.3(3) . . ?
C10 N10 Ni2 175.8(3) . . ?
C11A N11 Ni2 161.2(4) . . ?
C11B N11 Ni2 145.7(16) . . ?
C12 N12 C13 42.1(5) . 2 ?
C12 N12 Ni2 158.7(5) . . ?
C13 N12 Ni2 156.6(5) 2 . ?
C5A N13A C6A 126.9(10) . 6 ?
N5 C5A N13A 174.9(11) . . ?
N6 C6A N13A 174.6(11) . 6_655 ?
C6B N13B C5B 119.1(12) 6 . ?
N5 C5B N13B 163.5(14) . . ?
N6 C6B N13B 160.9(14) . 6_655 ?
C5C N13C C6C 121.5(11) . 6 ?
N5 C5C N13C 166.5(13) . . ?
N6 C6C N13C 169.1(13) . 6_655 ?
C12 N14 C13 126.1(9) . . ?
N12 C12 N14 174.6(9) . . ?
N12 C13 N14 174.8(9) 2 . ?
C8 N15 C2 121.4(3) . . ?
C7 N16 C4 122.4(3) . 8_655 ?
C9 N17 C1 121.6(3) 5_655 . ?
C10 N18 C3 123.6(4) 4_554 . ?
C11A N19A C11A 124.9(8) 2_655 . ?
C11B N19B C11B 123(4) . 2_655 ?
N1 C1 N17 172.7(4) . . ?
N2 C2 N15 173.3(3) . . ?
N3 C3 N18 172.8(4) . . ?
N4 C4 N16 173.6(4) . 8_666 ?
N7 C7 N16 173.2(3) . . ?
N8 C8 N15 173.2(4) . . ?
N9 C9 N17 173.7(4) . 5_655 ?
N10 C10 N18 172.6(4) . 4_554 ?
N11 C11A N19A 174.5(6) . . ?
N11 C11B N19B 179(5) . . ?
C24 N20 C24 105.5(5) . 4 ?
C24 N20 C21 111.8(3) . . ?
C24 N20 C21 111.2(3) . 4 ?
C21 N20 C21 105.5(4) . 4 ?
C22 C21 N20 116.1(4) . . ?
C22 C21 H21A 108.3 . . ?
N20 C21 H21A 108.3 . . ?
C22 C21 H21B 108.3 . . ?
N20 C21 H21B 108.3 . . ?
H21A C21 H21B 107.4 . . ?
C21 C22 C23 108.4(5) . . ?
C21 C22 H22A 110.0 . . ?
C23 C22 H22A 110.0 . . ?
C21 C22 H22B 110.0 . . ?
C23 C22 H22B 110.0 . . ?
H22A C22 H22B 108.4 . . ?
C22 C23 H23A 109.5 . . ?
C22 C23 H23B 109.5 . . ?
H23A C23 H23B 109.5 . . ?
C22 C23 H23C 109.5 . . ?
H23A C23 H23C 109.5 . . ?
H23B C23 H23C 109.5 . . ?
C25A C24 N20 115.9(4) . . ?
C25A C24 H24A 108.3 . . ?
N20 C24 H24A 108.3 . . ?
C25A C24 H24B 108.3 . . ?
N20 C24 H24B 108.3 . . ?
H24A C24 H24B 107.4 . . ?
C24 C25A C26A 98.4(8) . . ?
C24 C25A H25A 112.1 . . ?
C26A C25A H25A 112.1 . . ?
C24 C25A H25B 112.1 . . ?
C26A C25A H25B 112.1 . . ?
H25A C25A H25B 109.7 . . ?
C25A C26A H26A 109.5 . . ?
C25A C26A H26B 109.5 . . ?
H26A C26A H26B 109.5 . . ?
C25A C26A H26C 109.5 . . ?
H26A C26A H26C 109.5 . . ?
H26B C26A H26C 109.5 . . ?
H26D C26B H26E 109.5 . . ?
H26D C26B H26F 109.5 . . ?
H26E C26B H26F 109.5 . . ?
C31 N30 C37 110.2(7) . . ?
C31 N30 C40 116.3(6) . . ?
C37 N30 C40 110.8(7) . . ?
C31 N30 C34 106.9(6) . . ?
C37 N30 C34 103.7(7) . . ?
C40 N30 C34 108.0(7) . . ?
C32 C31 N30 115.1(10) . . ?
C32 C31 H31A 108.5 . . ?
N30 C31 H31A 108.5 . . ?
C32 C31 H31B 108.5 . . ?
N30 C31 H31B 108.5 . . ?
H31A C31 H31B 107.5 . . ?
C31 C32 C33 112.2(12) . . ?
C31 C32 H32A 109.2 . . ?
C33 C32 H32A 109.2 . . ?
C31 C32 H32B 109.2 . . ?
C33 C32 H32B 109.2 . . ?
H32A C32 H32B 107.9 . . ?
C32 C33 H33A 109.5 . . ?
C32 C33 H33B 109.5 . . ?
H33A C33 H33B 109.5 . . ?
C32 C33 H33C 109.5 . . ?
H33A C33 H33C 109.5 . . ?
H33B C33 H33C 109.5 . . ?
C35 C34 N30 114.9(8) . . ?
C35 C34 H34A 108.5 . . ?
N30 C34 H34A 108.5 . . ?
C35 C34 H34B 108.5 . . ?
N30 C34 H34B 108.5 . . ?
H34A C34 H34B 107.5 . . ?
C36 C35 C34 112.6(11) . . ?
C36 C35 H35A 109.1 . . ?
C34 C35 H35A 109.1 . . ?
C36 C35 H35B 109.1 . . ?
C34 C35 H35B 109.1 . . ?
H35A C35 H35B 107.8 . . ?
C35 C36 H36A 109.5 . . ?
C35 C36 H36B 109.5 . . ?
H36A C36 H36B 109.5 . . ?
C35 C36 H36C 109.5 . . ?
H36A C36 H36C 109.5 . . ?
H36B C36 H36C 109.5 . . ?
C38 C37 N30 118.0(9) . . ?
C38 C37 H37A 107.8 . . ?
N30 C37 H37A 107.8 . . ?
C38 C37 H37B 107.8 . . ?
N30 C37 H37B 107.8 . . ?
H37A C37 H37B 107.1 . . ?
C37 C38 C39 117.1(11) . . ?
C37 C38 H38A 108.0 . . ?
C39 C38 H38A 108.0 . . ?
C37 C38 H38B 108.0 . . ?
C39 C38 H38B 108.0 . . ?
H38A C38 H38B 107.3 . . ?
C38 C39 H39A 109.5 . . ?
C38 C39 H39B 109.5 . . ?
H39A C39 H39B 109.5 . . ?
C38 C39 H39C 109.5 . . ?
H39A C39 H39C 109.5 . . ?
H39B C39 H39C 109.5 . . ?
C41 C40 N30 112.6(10) . . ?
C41 C40 H40A 109.1 . . ?
N30 C40 H40A 109.1 . . ?
C41 C40 H40B 109.1 . . ?
N30 C40 H40B 109.1 . . ?
H40A C40 H40B 107.8 . . ?
C40 C41 C42 108.1(12) . . ?
C40 C41 H41A 110.1 . . ?
C42 C41 H41A 110.1 . . ?
C40 C41 H41B 110.1 . . ?
C42 C41 H41B 110.1 . . ?
H41A C41 H41B 108.4 . . ?
C41 C42 H42A 109.5 . . ?
C41 C42 H42B 109.5 . . ?
H42A C42 H42B 109.5 . . ?
C41 C42 H42C 109.5 . . ?
H42A C42 H42C 109.5 . . ?
H42B C42 H42C 109.5 . . ?
C51B N50 C51B 111.4(13) . 4 ?
C51B N50 C54B 108.6(9) . . ?
C51B N50 C54B 108.2(9) . 4 ?
C54B N50 C54B 111.9(13) . 4 ?
C54A N50 C54A 110.4(5) 4 . ?
C54A N50 C51A 108.6(3) . . ?
C54A N50 C51A 109.0(3) . 4 ?
C51A N50 C51A 111.2(5) . 4 ?
C52A C51A N50 115.8(4) . . ?
C52A C51A H51A 108.3 . . ?
N50 C51A H51A 108.3 . . ?
C52A C51A H51B 108.3 . . ?
N50 C51A H51B 108.3 . . ?
H51A C51A H51B 107.4 . . ?
C53A C52A C51A 110.6(4) . . ?
C53A C52A H52A 109.5 . . ?
C51A C52A H52A 109.5 . . ?
C53A C52A H52B 109.5 . . ?
C51A C52A H52B 109.5 . . ?
H52A C52A H52B 108.1 . . ?
C52A C53A H53A 109.5 . . ?
C52A C53A H53B 109.5 . . ?
H53A C53A H53B 109.5 . . ?
C52A C53A H53C 109.5 . . ?
H53A C53A H53C 109.5 . . ?
H53B C53A H53C 109.5 . . ?
C55A C54A N50 115.8(4) . . ?
C55A C54A H54A 108.3 . . ?
N50 C54A H54A 108.3 . . ?
C55A C54A H54B 108.3 . . ?
N50 C54A H54B 108.3 . . ?
H54A C54A H54B 107.4 . . ?
C56A C55A C54A 110.1(4) . . ?
C56A C55A H55A 109.6 . . ?
C54A C55A H55A 109.6 . . ?
C56A C55A H55B 109.6 . . ?
C54A C55A H55B 109.6 . . ?
H55A C55A H55B 108.1 . . ?
C55A C56A H56A 109.5 . . ?
C55A C56A H56B 109.5 . . ?
H56A C56A H56B 109.5 . . ?
C55A C56A H56C 109.5 . . ?
H56A C56A H56C 109.5 . . ?
H56B C56A H56C 109.5 . . ?
N50 C51B C52B 114.7(12) . . ?
N50 C51B H51C 108.6 . . ?
C52B C51B H51C 108.6 . . ?
N50 C51B H51D 108.6 . . ?
C52B C51B H51D 108.6 . . ?
H51C C51B H51D 107.6 . . ?
C51B C52B H52C 109.9 . . ?
C51B C52B H52D 109.9 . . ?
H52C C52B H52D 108.3 . . ?
N50 C54B C55B 114.1(12) . . ?
N50 C54B H54C 108.7 . . ?
C55B C54B H54C 108.7 . . ?
N50 C54B H54D 108.7 . . ?
C55B C54B H54D 108.7 . . ?
H54C C54B H54D 107.6 . . ?
C54B C55B H55C 109.6 . . ?
C54B C55B H55D 109.6 . . ?
H55C C55B H55D 108.1 . . ?
C67 N60 C70 110.2(6) . . ?
C67 N60 C64 114.6(6) . . ?
C70 N60 C64 109.9(6) . . ?
C67 N60 C61 109.0(4) . . ?
C70 N60 C61 108.5(4) . . ?
C64 N60 C61 104.4(4) . . ?
C62 C61 N60 115.1(4) . . ?
C62 C61 H61A 108.5 . . ?
N60 C61 H61A 108.5 . . ?
C62 C61 H61B 108.5 . . ?
N60 C61 H61B 108.5 . . ?
H61A C61 H61B 107.5 . . ?
C63 C62 C61 115.9(8) . . ?
C63 C62 H62A 108.3 . . ?
C61 C62 H62A 108.3 . . ?
C63 C62 H62B 108.3 . . ?
C61 C62 H62B 108.3 . . ?
H62A C62 H62B 107.4 . . ?
C62 C63 H63A 109.5 . . ?
C62 C63 H63B 109.5 . . ?
H63A C63 H63B 109.5 . . ?
C62 C63 H63C 109.5 . . ?
H63A C63 H63C 109.5 . . ?
H63B C63 H63C 109.5 . . ?
N60 C64 C65 116.5(7) . . ?
N60 C64 H64A 108.2 . . ?
C65 C64 H64A 108.2 . . ?
N60 C64 H64B 108.2 . . ?
C65 C64 H64B 108.2 . . ?
H64A C64 H64B 107.3 . . ?
C64 C65 C66 109.9(9) . . ?
C64 C65 H65A 109.7 . . ?
C66 C65 H65A 109.7 . . ?
C64 C65 H65B 109.7 . . ?
C66 C65 H65B 109.7 . . ?
H65A C65 H65B 108.2 . . ?
C65 C66 H66A 109.5 . . ?
C65 C66 H66B 109.5 . . ?
H66A C66 H66B 109.5 . . ?
C65 C66 H66C 109.5 . . ?
H66A C66 H66C 109.5 . . ?
H66B C66 H66C 109.5 . . ?
N60 C67 C68 116.3(8) . . ?
N60 C67 H67A 108.2 . . ?
C68 C67 H67A 108.2 . . ?
N60 C67 H67B 108.2 . . ?
C68 C67 H67B 108.2 . . ?
H67A C67 H67B 107.4 . . ?
C67 C68 C69 109.7(9) . . ?
C67 C68 H68A 109.7 . . ?
C69 C68 H68A 109.7 . . ?
C67 C68 H68B 109.7 . . ?
C69 C68 H68B 109.7 . . ?
H68A C68 H68B 108.2 . . ?
C68 C69 H69A 109.5 . . ?
C68 C69 H69B 109.5 . . ?
H69A C69 H69B 109.5 . . ?
C68 C69 H69C 109.5 . . ?
H69A C69 H69C 109.5 . . ?
H69B C69 H69C 109.5 . . ?
N60 C70 C71 118.2(7) . . ?
N60 C70 H70A 107.8 . . ?
C71 C70 H70A 107.8 . . ?
N60 C70 H70B 107.8 . . ?
C71 C70 H70B 107.8 . . ?
H70A C70 H70B 107.1 . . ?
C70 C71 C72 105.2(9) . . ?
C70 C71 H71A 110.7 . . ?
C72 C71 H71A 110.7 . . ?
C70 C71 H71B 110.7 . . ?
C72 C71 H71B 110.7 . . ?
H71A C71 H71B 108.8 . . ?
C71 C72 H72A 109.5 . . ?
C71 C72 H72B 109.5 . . ?
H72A C72 H72B 109.5 . . ?
C71 C72 H72C 109.5 . . ?
H72A C72 H72C 109.5 . . ?
H72B C72 H72C 109.5 . . ?

loop_
_geom_bond_atom_site_label_1
_geom_bond_atom_site_label_2
_geom_bond_distance
_geom_bond_site_symmetry_2
_geom_bond_publ_flag
Ni1 N4 2.082(3) . ?
Ni1 N2 2.085(3) . ?
Ni1 N5 2.088(3) . ?
Ni1 N3 2.091(3) . ?
Ni1 N1 2.092(3) . ?
Ni1 N6 2.092(3) . ?
Ni2 N11 2.073(3) . ?
Ni2 N8 2.081(3) . ?
Ni2 N7 2.089(3) . ?
Ni2 N9 2.093(3) . ?
Ni2 N10 2.094(3) . ?
Ni2 N12 2.104(3) . ?
N1 C1 1.146(4) . ?
N2 C2 1.145(4) . ?
N3 C3 1.141(4) . ?
N4 C4 1.144(4) . ?
N5 C5C 1.155(10) . ?
N5 C5A 1.172(9) . ?
N5 C5B 1.179(11) . ?
N6 C6A 1.139(9) . ?
N6 C6B 1.148(10) . ?
N6 C6C 1.179(10) . ?
N7 C7 1.150(4) . ?
N8 C8 1.144(4) . ?
N9 C9 1.141(4) . ?
N10 C10 1.142(4) . ?
N11 C11A 1.144(5) . ?
N11 C11B 1.241(15) . ?
N12 C12 1.148(7) . ?
N12 C13 1.170(7) 2 ?
N13A C5A 1.291(11) . ?
N13A C6A 1.301(11) 6 ?
C6A N13A 1.301(11) 6_655 ?
N13B C6B 1.326(13) 6 ?
N13B C5B 1.332(13) . ?
N13C C5C 1.316(12) . ?
N13C C6C 1.318(12) 6 ?
N14 C12 1.303(9) . ?
N14 C13 1.306(9) . ?
C13 N12 1.170(7) 2 ?
N15 C8 1.304(4) . ?
N15 C2 1.307(4) . ?
N16 C7 1.303(4) . ?
N16 C4 1.304(4) 8_655 ?
N17 C9 1.306(4) 5_655 ?
N17 C1 1.310(4) . ?
N18 C10 1.297(5) 4_554 ?
N18 C3 1.299(5) . ?
N19A C11A 1.284(6) 2_655 ?
N19A C11A 1.284(6) . ?
N19B C11B 1.253(13) . ?
N19B C11B 1.253(13) 2_655 ?
C4 N16 1.304(4) 8_666 ?
C9 N17 1.306(4) 5_655 ?
C10 N18 1.297(5) 4_554 ?
N20 C24 1.515(5) . ?
N20 C21 1.519(5) . ?
C21 C22 1.501(7) . ?
C21 H21A 0.9700 . ?
C21 H21B 0.9700 . ?
C22 C23 1.535(8) . ?
C22 H22A 0.9700 . ?
C22 H22B 0.9700 . ?
C23 H23A 0.9600 . ?
C23 H23B 0.9600 . ?
C23 H23C 0.9600 . ?
C24 C25A 1.508(8) . ?
C24 H24A 0.9700 . ?
C24 H24B 0.9700 . ?
C25A C26A 1.621(15) . ?
C25A H25A 0.9700 . ?
C25A H25B 0.9700 . ?
C26A H26A 0.9600 . ?
C26A H26B 0.9600 . ?
C26A H26C 0.9600 . ?
C26B H26D 0.9600 . ?
C26B H26E 0.9600 . ?
C26B H26F 0.9600 . ?
N30 C31 1.498(11) . ?
N30 C37 1.509(10) . ?
N30 C40 1.515(11) . ?
N30 C34 1.563(10) . ?
C31 C32 1.488(14) . ?
C31 H31A 0.9700 . ?
C31 H31B 0.9700 . ?
C32 C33 1.503(14) . ?
C32 H32A 0.9700 . ?
C32 H32B 0.9700 . ?
C33 H33A 0.9600 . ?
C33 H33B 0.9600 . ?
C33 H33C 0.9600 . ?
C34 C35 1.522(13) . ?
C34 H34A 0.9700 . ?
C34 H34B 0.9700 . ?
C35 C36 1.469(13) . ?
C35 H35A 0.9700 . ?
C35 H35B 0.9700 . ?
C36 H36A 0.9600 . ?
C36 H36B 0.9600 . ?
C36 H36C 0.9600 . ?
C37 C38 1.443(13) . ?
C37 H37A 0.9700 . ?
C37 H37B 0.9700 . ?
C38 C39 1.495(13) . ?
C38 H38A 0.9700 . ?
C38 H38B 0.9700 . ?
C39 H39A 0.9600 . ?
C39 H39B 0.9600 . ?
C39 H39C 0.9600 . ?
C40 C41 1.496(14) . ?
C40 H40A 0.9700 . ?
C40 H40B 0.9700 . ?
C41 C42 1.536(14) . ?
C41 H41A 0.9700 . ?
C41 H41B 0.9700 . ?
C42 H42A 0.9600 . ?
C42 H42B 0.9600 . ?
C42 H42C 0.9600 . ?
N50 C51B 1.510(16) . ?
N50 C54B 1.514(16) . ?
N50 C54A 1.521(6) . ?
N50 C51A 1.522(6) . ?
C51A C52A 1.506(7) . ?
C51A H51A 0.9700 . ?
C51A H51B 0.9700 . ?
C52A C53A 1.501(6) . ?
C52A H52A 0.9700 . ?
C52A H52B 0.9700 . ?
C53A H53A 0.9600 . ?
C53A H53B 0.9600 . ?
C53A H53C 0.9600 . ?
C54A C55A 1.513(7) . ?
C54A H54A 0.9700 . ?
C54A H54B 0.9700 . ?
C55A C56A 1.497(6) . ?
C55A H55A 0.9700 . ?
C55A H55B 0.9700 . ?
C56A H56A 0.9600 . ?
C56A H56B 0.9600 . ?
C56A H56C 0.9600 . ?
C51B C52B 1.532(15) . ?
C51B H51C 0.9700 . ?
C51B H51D 0.9700 . ?
C52B H52C 0.9700 . ?
C52B H52D 0.9700 . ?
C54B C55B 1.530(15) . ?
C54B H54C 0.9700 . ?
C54B H54D 0.9700 . ?
C55B H55C 0.9700 . ?
C55B H55D 0.9700 . ?
N60 C67 1.477(8) . ?
N60 C70 1.488(9) . ?
N60 C64 1.514(8) . ?
N60 C61 1.6019 . ?
C61 C62 1.479(9) . ?
C61 H61A 0.9700 . ?
C61 H61B 0.9700 . ?
C62 C63 1.427(11) . ?
C62 H62A 0.9700 . ?
C62 H62B 0.9700 . ?
C63 H63A 0.9600 . ?
C63 H63B 0.9600 . ?
C63 H63C 0.9600 . ?
C64 C65 1.524(11) . ?
C64 H64A 0.9700 . ?
C64 H64B 0.9700 . ?
C65 C66 1.529(13) . ?
C65 H65A 0.9700 . ?
C65 H65B 0.9700 . ?
C66 H66A 0.9600 . ?
C66 H66B 0.9600 . ?
C66 H66C 0.9600 . ?
C67 C68 1.527(11) . ?
C67 H67A 0.9700 . ?
C67 H67B 0.9700 . ?
C68 C69 1.570(13) . ?
C68 H68A 0.9700 . ?
C68 H68B 0.9700 . ?
C69 H69A 0.9600 . ?
C69 H69B 0.9600 . ?
C69 H69C 0.9600 . ?
C70 C71 1.514(11) . ?
C70 H70A 0.9700 . ?
C70 H70B 0.9700 . ?
C71 C72 1.529(13) . ?
C71 H71A 0.9700 . ?
C71 H71B 0.9700 . ?
C72 H72A 0.9600 . ?
C72 H72B 0.9600 . ?
C72 H72C 0.9600 . ?

loop_
_geom_torsion_atom_site_label_1
_geom_torsion_atom_site_label_2
_geom_torsion_atom_site_label_3
_geom_torsion_atom_site_label_4
_geom_torsion
_geom_torsion_site_symmetry_1
_geom_torsion_site_symmetry_2
_geom_torsion_site_symmetry_3
_geom_torsion_site_symmetry_4
_geom_torsion_publ_flag
C24 N20 C21 C22 -57.1(5) . . . . ?
C24 N20 C21 C22 60.5(5) 4 . . . ?
C21 N20 C21 C22 -178.1(5) 4 . . . ?
N20 C21 C22 C23 -176.5(5) . . . . ?
C24 N20 C24 C25A 176.3(6) 4 . . . ?
C21 N20 C24 C25A -62.7(6) . . . . ?
C21 N20 C24 C25A 54.9(5) 4 . . . ?
N20 C24 C25A C26A 170.3(7) . . . . ?
C37 N30 C31 C32 -153.1(11) . . . . ?
C40 N30 C31 C32 79.7(14) . . . . ?
C34 N30 C31 C32 -41.0(14) . . . . ?
N30 C31 C32 C33 -177.5(11) . . . . ?
C31 N30 C34 C35 -176.7(11) . . . . ?
C37 N30 C34 C35 -60.2(13) . . . . ?
C40 N30 C34 C35 57.4(12) . . . . ?
N30 C34 C35 C36 179.3(10) . . . . ?
C31 N30 C37 C38 -49.9(13) . . . . ?
C40 N30 C37 C38 80.3(13) . . . . ?
C34 N30 C37 C38 -164.1(10) . . . . ?
N30 C37 C38 C39 173.7(10) . . . . ?
C31 N30 C40 C41 25.9(16) . . . . ?
C37 N30 C40 C41 -101.0(12) . . . . ?
C34 N30 C40 C41 146.0(11) . . . . ?
N30 C40 C41 C42 -165.2(10) . . . . ?
C54A N50 C51A C52A 60.6(5) 4 . . . ?
C54A N50 C51A C52A -179.1(4) . . . . ?
C51A N50 C51A C52A -59.2(4) 4 . . . ?
N50 C51A C52A C53A -178.7(4) . . . . ?
C54A N50 C54A C55A 53.8(4) 4 . . . ?
C51A N50 C54A C55A -65.7(5) . . . . ?
C51A N50 C54A C55A 173.0(4) 4 . . . ?
N50 C54A C55A C56A 177.9(4) . . . . ?
C51B N50 C51B C52B 52.8(11) 4 . . . ?
C54B N50 C51B C52B -66.2(16) . . . . ?
C54B N50 C51B C52B 172.1(13) 4 . . . ?
C51B N50 C54B C55B -172.7(13) . . . . ?
C51B N50 C54B C55B 66.3(15) 4 . . . ?
C54B N50 C54B C55B -53.3(11) 4 . . . ?
C67 N60 C61 C62 -58.4(5) . . . . ?
C70 N60 C61 C62 61.6(5) . . . . ?
C64 N60 C61 C62 178.7(7) . . . . ?
N60 C61 C62 C63 -167.8(6) . . . . ?
C67 N60 C64 C65 -51.6(11) . . . . ?
C70 N60 C64 C65 -176.3(8) . . . . ?
C61 N60 C64 C65 67.5(8) . . . . ?
N60 C64 C65 C66 163.9(9) . . . . ?
C70 N60 C67 C68 65.5(9) . . . . ?
C64 N60 C67 C68 -59.0(10) . . . . ?
C61 N60 C67 C68 -175.5(7) . . . . ?
N60 C67 C68 C69 -165.5(8) . . . . ?
C67 N60 C70 C71 171.1(8) . . . . ?
C64 N60 C70 C71 -61.7(10) . . . . ?
C61 N60 C70 C71 51.8(8) . . . . ?
N60 C70 C71 C72 170.8(8) . . . . ?
